data_1509906
loop_
_publ_author_name
'Kahn, A.'
'Boilot, J.P.'
'Colomban, P.'

_publ_section_title
;
 Silver beta''-Alumina
;
_journal_name_full 'Journal of Solid State Chemistry'
_journal_page_first 149
_journal_page_last 151
_journal_paper_doi 10.1016/0022-4596(80)90113-9
_journal_volume 33
_journal_year 1980
_chemical_formula_sum 'Ag4.93 Al31 Mg2 O51'
_chemical_name_systematic 'Ag4.93 Mg2 Al31 O51'
_space_group_IT_number 166
_symmetry_space_group_name_Hall '-R 3 2"'
_symmetry_space_group_name_H-M 'R -3 m :H'
_cell_angle_alpha 90
_cell_angle_beta 90
_cell_angle_gamma 120
_cell_formula_units_Z 1
_cell_length_a 5.63
_cell_length_b 5.63
_cell_length_c 33.45
_cell_volume 918.213
_citation_journal_id_ASTM JSSCBI
_cod_data_source_file silver3-x_190.cif
_cod_data_source_block Ag4.93Al31Mg2O51
_cod_original_cell_volume 918.2133
_cod_database_code 1509906

loop_
_symmetry_equiv_pos_as_xyz
x,y,z
-y,x-y,z
-x+y,-x,z
y,x,-z
-x,-x+y,-z
x-y,-y,-z
-x,-y,-z
y,-x+y,-z
x-y,x,-z
-y,-x,z
x,x-y,z
-x+y,y,z
x+2/3,y+1/3,z+1/3
-y+2/3,x-y+1/3,z+1/3
-x+y+2/3,-x+1/3,z+1/3
y+2/3,x+1/3,-z+1/3
-x+2/3,-x+y+1/3,-z+1/3
x-y+2/3,-y+1/3,-z+1/3
-x+2/3,-y+1/3,-z+1/3
y+2/3,-x+y+1/3,-z+1/3
x-y+2/3,x+1/3,-z+1/3
-y+2/3,-x+1/3,z+1/3
x+2/3,x-y+1/3,z+1/3
-x+y+2/3,y+1/3,z+1/3
x+1/3,y+2/3,z+2/3
-y+1/3,x-y+2/3,z+2/3
-x+y+1/3,-x+2/3,z+2/3
y+1/3,x+2/3,-z+2/3
-x+1/3,-x+y+2/3,-z+2/3
x-y+1/3,-y+2/3,-z+2/3
-x+1/3,-y+2/3,-z+2/3
y+1/3,-x+y+2/3,-z+2/3
x-y+1/3,x+2/3,-z+2/3
-y+1/3,-x+2/3,z+2/3
x+1/3,x-y+2/3,z+2/3
-x+y+1/3,y+2/3,z+2/3

loop_
_atom_site_label
_atom_site_type_symbol
_atom_site_fract_x
_atom_site_fract_y
_atom_site_fract_z
_atom_site_occupancy
_atom_site_U_iso_or_equiv
O2 O-2 0.1536 0.8464 0.0347 1 0.0
O4 O-2 0 0 0.2948 1 0.0
O5 O-2 0 0 0.5 1 0.0
Al4 Al+3 0 0 0 1 0.0
Al1 Al+3 0.1675 0.8325 0.9284 1 0.0
O3 O-2 0 0 0.0985 1 0.0
Ag1 Ag+1 0.0186 0.9814 -0.1695 0.2739 0.0
O1 O-2 0.1633 0.8367 0.2347 1 0.0
Mg1 Mg+2 0 0 0.3504 0.3333 0.0
Al3 Al+3 0 0 0.4503 1 0.0
Al2 Al+3 0 0 0.3504 0.6667 0.0
